data_9005221
loop_
_publ_author_name
'Piret, P.'
'Piret-Meunier J'

_publ_section_title
;
 Structure de la seelite de Rabejac (France)
;
_journal_name_full 'European Journal of Mineralogy'
_journal_page_first 673
_journal_page_last 677
_journal_volume 6
_journal_year 1994
_chemical_compound_source 'Rabejac, France'
_chemical_formula_sum 'As2 H42 Mg O17.6 U2'
_chemical_name_mineral Seelite
_space_group_IT_number 12
_symmetry_space_group_name_Hall '-C 2y'
_symmetry_space_group_name_H-M 'C 1 2/m 1'
_cell_angle_alpha 90
_cell_angle_beta 99.70
_cell_angle_gamma 90
_cell_formula_units_Z 2
_cell_length_a 18.194
_cell_length_b 7.071
_cell_length_c 6.670
_cell_volume 845.826
_database_code_amcsd 0006567
_exptl_crystal_density_diffrn 3.825
_cod_original_formula_sum 'U2 As2 Mg O17.6 H42'
_cod_database_code 9005221

loop_
_space_group_symop_operation_xyz
x,y,z
1/2+x,1/2+y,z
x,-y,z
1/2+x,1/2-y,z
-x,y,-z
1/2-x,1/2+y,-z
-x,-y,-z
1/2-x,1/2-y,-z

loop_
_atom_site_aniso_label
_atom_site_aniso_U_11
_atom_site_aniso_U_22
_atom_site_aniso_U_33
_atom_site_aniso_U_12
_atom_site_aniso_U_13
_atom_site_aniso_U_23
U 0.02610 0.00890 0.01040 0.00000 0.00380 0.00000
As 0.03130 0.01720 0.01470 0.00000 0.00590 0.00000
Mg 0.01800 0.04400 0.04000 0.00000 0.00500 0.00000
O1 0.03000 0.04100 0.03200 0.00000 0.00500 0.00000
O2 0.03300 0.04500 0.03000 0.00000 -0.01300 0.00000
O3 0.04300 0.01600 0.01700 0.00000 0.01400 0.00000
O5 0.06900 0.01300 0.02000 0.00500 0.01800 0.00300

loop_
_atom_site_label
_atom_site_fract_x
_atom_site_fract_y
_atom_site_fract_z
_atom_site_occupancy
_atom_site_U_iso_or_equiv
_atom_site_type_symbol
_atom_site_attached_hydrogens
U 0.24115 0.00000 0.12810 1.00000 0.01500 U 0
As 0.20770 0.50000 0.32410 1.00000 0.02080 As 0
Mg 0.00000 0.00000 0.50000 1.00000 0.03400 Mg 0
O1 0.34100 0.00000 0.21000 1.00000 0.03400 O 0
O2 0.14200 0.00000 0.05100 1.00000 0.03800 O 0
O3 0.22600 0.00000 0.45900 1.00000 0.02400 O 0
O4 0.11300 0.50000 0.34000 0.30000 0.07000 O 0
O5 0.24000 0.67700 0.17800 1.00000 0.03300 O 0
Wat6 0.08600 0.18200 0.51800 0.30000 0.07000 O 2
Wat7 0.00300 0.00000 0.20100 0.30000 0.06000 O 2
Wat61 0.10400 0.15300 0.55100 0.35000 0.06000 O 2
Wat8 -0.03800 0.15800 0.72900 0.35000 0.08000 O 2
Wat9 0.04800 -0.20300 0.72000 0.35000 0.11000 O 2
Wat10 0.50000 0.00000 0.00000 0.30000 0.10000 O 2
Wat11 -0.00100 0.50000 0.17800 0.35000 0.13000 O 2

loop_
_cod_changelog_entry_id
_cod_changelog_entry_author
_cod_changelog_entry_date
_cod_changelog_entry_text
1
;cod-tools version 3.8.0
Id: cif_guess_AMCSD_atom_types 9581 2023-05-17 12:35:41Z saulius
;
2023-05-18T11:39:07+03:00
;Derived atom types and hydrogen counts
from atom names that follow the AMCSD naming convention
(Wat == water, O-H == hydroxyl).
;

loop_
_cod_related_entry_id
_cod_related_entry_database
_cod_related_entry_code
1 AMCSD 0006567
